data_7031178
loop_
_publ_author_name
'Man, Man Lok'
'Zhou, Zhongyuan'
'Ng, Siu Man'
'Lau, Chak Po'

_publ_section_title
;
 Synthesis, characterization and reactivity of heterobimetallic complexes
 (?5-C5R5)Ru(CO)(&#xFFFD;-dppm)M(CO)2(?5-C5H5) (R = H, CH3; M = Mo, W).
 Interconversion of hydrogen/carbon dioxide and formic acid by these
 complexesElectronic supplementary information (ESI) available: Selected
 bond lengths and angles and ORTEP diagrams for complexes 2?4 and
 6&#xFFFD;Cl and discussion on the structure of 6&#xFFFD;Cl. See
 http://www.rsc.org/suppdata/dt/b3/b306835h/
;
_journal_issue 19
_journal_name_full 'Dalton Transactions'
_journal_page_first 3727
_journal_paper_doi 10.1039/b306835h
_journal_year 2003
_chemical_formula_moiety CpRu(CO)(dppm)Mo(CO)2Cp
_chemical_formula_sum 'C38 H32 Mo O3 P2 Ru'
_chemical_formula_weight 795.59
_chemical_name_systematic
;
?
;
_space_group_IT_number 15
_symmetry_cell_setting monoclinic
_symmetry_space_group_name_Hall '-C 2yc'
_symmetry_space_group_name_H-M 'C 1 2/c 1'
_atom_sites_solution_hydrogens geom
_atom_sites_solution_primary direct
_atom_sites_solution_secondary difmap
_audit_creation_method SHELXL-97
_cell_angle_alpha 90.00
_cell_angle_beta 98.92(3)
_cell_angle_gamma 90.00
_cell_formula_units_Z 8
_cell_length_a 15.198(3)
_cell_length_b 17.865(4)
_cell_length_c 24.564(5)
_cell_measurement_reflns_used 4344
_cell_measurement_temperature 294(2)
_cell_measurement_theta_max 27.5
_cell_measurement_theta_min 1
_cell_volume 6589(2)
_computing_cell_refinement 'Bruker SMART'
_computing_data_collection 'Bruker SMART'
_computing_data_reduction 'Bruker SHELXTL'
_computing_molecular_graphics 'Bruker SHELXTL'
_computing_publication_material 'Bruker SHELXTL'
_computing_structure_refinement 'SHELXL-97 (Sheldrick, 1997)'
_computing_structure_solution 'SHELXS-97 (Sheldrick, 1990)'
_diffrn_ambient_temperature 294(2)
_diffrn_measured_fraction_theta_full 0.994
_diffrn_measured_fraction_theta_max 0.994
_diffrn_measurement_device_type 'Bruker CCD Detector'
_diffrn_measurement_method 'omega and phi scans'
_diffrn_radiation_monochromator graphite
_diffrn_radiation_source 'fine-focus sealed tube'
_diffrn_radiation_type MoK\a
_diffrn_radiation_wavelength 0.71073
_diffrn_reflns_av_R_equivalents 0.0515
_diffrn_reflns_av_sigmaI/netI 0.0555
_diffrn_reflns_limit_h_max 13
_diffrn_reflns_limit_h_min -19
_diffrn_reflns_limit_k_max 23
_diffrn_reflns_limit_k_min -15
_diffrn_reflns_limit_l_max 31
_diffrn_reflns_limit_l_min -31
_diffrn_reflns_number 20989
_diffrn_reflns_theta_full 27.50
_diffrn_reflns_theta_max 27.50
_diffrn_reflns_theta_min 1.68
_exptl_absorpt_coefficient_mu 0.973
_exptl_absorpt_correction_T_max 0.8758
_exptl_absorpt_correction_T_min 0.8292
_exptl_absorpt_correction_type empirical
_exptl_absorpt_process_details 'SADABS; Sheldrick 1996'
_exptl_crystal_colour RED
_exptl_crystal_density_diffrn 1.604
_exptl_crystal_density_method 'not measured'
_exptl_crystal_description PRISM
_exptl_crystal_F_000 3200
_exptl_crystal_size_max 0.20
_exptl_crystal_size_mid 0.16
_exptl_crystal_size_min 0.14
_refine_diff_density_max 0.944
_refine_diff_density_min -0.534
_refine_diff_density_rms 0.081
_refine_ls_extinction_method none
_refine_ls_goodness_of_fit_ref 1.028
_refine_ls_hydrogen_treatment constr
_refine_ls_matrix_type full
_refine_ls_number_parameters 406
_refine_ls_number_reflns 7532
_refine_ls_number_restraints 0
_refine_ls_restrained_S_all 1.028
_refine_ls_R_factor_all 0.0574
_refine_ls_R_factor_gt 0.0383
_refine_ls_shift/su_max 0.001
_refine_ls_shift/su_mean 0.000
_refine_ls_structure_factor_coef Fsqd
_refine_ls_weighting_details 'calc w=1/[\s^2^(Fo^2^)+(0.0300P)^2^+0.0000P] where P=(Fo^2^+2Fc^2^)/3'
_refine_ls_weighting_scheme calc
_refine_ls_wR_factor_gt 0.0790
_refine_ls_wR_factor_ref 0.0841
_reflns_number_gt 5404
_reflns_number_total 7532
_reflns_threshold_expression >2sigma(I)
_cod_data_source_file b306835h.txt
_cod_data_source_block CpRu(CO)(dppm)Mo(CO)2Cp
_cod_depositor_comments
;
The following automatic conversions were performed:

'_symmetry_cell_setting' value 'Monoclinic' changed to 'monoclinic'
according to
/usr/data/users/saulius/automatic-downloads/retrospective/RSC/lib/dictionaries/cif_core.dic
dictionary named 'cif_core.dic' version 2.4.2 from 2011-04-26.

Automatic conversion script
Id: cif_fix_values 2281 2013-09-26 08:29:07Z andrius 
;
_cod_original_sg_symbol_H-M C2/c
_cod_database_code 7031178

loop_
_symmetry_equiv_pos_as_xyz
'x, y, z'
'-x, y, -z+1/2'
'x+1/2, y+1/2, z'
'-x+1/2, y+1/2, -z+1/2'
'-x, -y, -z'
'x, -y, z-1/2'
'-x+1/2, -y+1/2, -z'
'x+1/2, -y+1/2, z-1/2'

loop_
_atom_site_label
_atom_site_type_symbol
_atom_site_fract_x
_atom_site_fract_y
_atom_site_fract_z
_atom_site_U_iso_or_equiv
_atom_site_adp_type
_atom_site_occupancy
_atom_site_symmetry_multiplicity
_atom_site_calc_flag
_atom_site_refinement_flags
Ru1 Ru 0.273110(18) -0.056696(16) 0.582744(11) 0.04136(9) Uani 1 1 d .
Mo1 Mo 0.130436(17) 0.040443(16) 0.619971(11) 0.03761(9) Uani 1 1 d .
P1 P 0.25406(5) 0.10208(5) 0.67740(3) 0.03261(18) Uani 1 1 d .
P2 P 0.38501(5) 0.01816(5) 0.62275(3) 0.03441(19) Uani 1 1 d .
O1 O 0.15281(19) 0.08093(18) 0.49954(10) 0.0784(9) Uani 1 1 d .
O2 O 0.05717(19) 0.20075(17) 0.60028(13) 0.0828(9) Uani 1 1 d .
O3 O 0.26944(18) -0.11930(17) 0.69580(11) 0.0740(8) Uani 1 1 d .
C1 C 0.0748(3) -0.0803(3) 0.6425(2) 0.0694(12) Uani 1 1 d .
H1A H 0.1060 -0.1281 0.6409 0.083 Uiso 1 1 calc R
C2 C 0.0158(3) -0.0484(3) 0.5992(2) 0.0750(13) Uani 1 1 d .
H2A H -0.0040 -0.0712 0.5631 0.090 Uiso 1 1 calc R
C3 C -0.0184(2) 0.0175(3) 0.6195(2) 0.0719(13) Uani 1 1 d .
H3A H -0.0676 0.0475 0.6002 0.086 Uiso 1 1 calc R
C4 C 0.0209(3) 0.0263(3) 0.67495(19) 0.0693(12) Uani 1 1 d .
H4A H 0.0039 0.0637 0.7007 0.083 Uiso 1 1 calc R
C5 C 0.0797(3) -0.0343(3) 0.68880(18) 0.0652(11) Uani 1 1 d .
H5A H 0.1128 -0.0451 0.7255 0.078 Uiso 1 1 calc R
C6 C 0.2560(4) -0.0619(3) 0.49011(17) 0.0803(14) Uani 1 1 d .
H6A H 0.2458 -0.0193 0.4647 0.096 Uiso 1 1 calc R
C7 C 0.1904(3) -0.1069(3) 0.50795(19) 0.0853(15) Uani 1 1 d .
H7A H 0.1260 -0.1006 0.4974 0.102 Uiso 1 1 calc R
C8 C 0.2317(4) -0.1650(3) 0.5397(2) 0.0838(15) Uani 1 1 d .
H8A H 0.2015 -0.2066 0.5550 0.101 Uiso 1 1 calc R
C9 C 0.3233(4) -0.1570(3) 0.5422(2) 0.0839(14) Uani 1 1 d .
H9A H 0.3688 -0.1922 0.5593 0.101 Uiso 1 1 calc R
C10 C 0.3383(3) -0.0933(3) 0.51127(18) 0.0785(14) Uani 1 1 d .
H10A H 0.3963 -0.0763 0.5034 0.094 Uiso 1 1 calc R
C11 C 0.36422(19) 0.05537(18) 0.68925(12) 0.0365(7) Uani 1 1 d .
H11A H 0.4103 0.0909 0.7036 0.044 Uiso 1 1 calc R
H11B H 0.3642 0.0151 0.7157 0.044 Uiso 1 1 calc R
C12 C 0.2306(2) 0.12080(19) 0.74733(13) 0.0399(8) Uani 1 1 d .
C13 C 0.1647(3) 0.1723(2) 0.75330(16) 0.0670(12) Uani 1 1 d .
H13A H 0.1337 0.1951 0.7220 0.080 Uiso 1 1 calc R
C14 C 0.1437(3) 0.1906(2) 0.80414(17) 0.0744(13) Uani 1 1 d .
H14A H 0.0994 0.2257 0.8070 0.089 Uiso 1 1 calc R
C15 C 0.1880(3) 0.1574(3) 0.85029(17) 0.0750(13) Uani 1 1 d .
H15A H 0.1742 0.1697 0.8848 0.090 Uiso 1 1 calc R
C16 C 0.2528(3) 0.1060(3) 0.84559(17) 0.0948(17) Uani 1 1 d .
H16A H 0.2832 0.0831 0.8770 0.114 Uiso 1 1 calc R
C17 C 0.2735(3) 0.0877(3) 0.79433(15) 0.0714(13) Uani 1 1 d .
H17A H 0.3175 0.0522 0.7917 0.086 Uiso 1 1 calc R
C18 C 0.29079(19) 0.19627(18) 0.65978(13) 0.0385(7) Uani 1 1 d .
C19 C 0.3425(2) 0.2401(2) 0.69865(16) 0.0547(9) Uani 1 1 d .
H19A H 0.3568 0.2228 0.7346 0.066 Uiso 1 1 calc R
C20 C 0.3734(3) 0.3095(2) 0.6848(2) 0.0710(13) Uani 1 1 d .
H20A H 0.4078 0.3387 0.7114 0.085 Uiso 1 1 calc R
C21 C 0.3528(3) 0.3347(2) 0.6314(2) 0.0743(14) Uani 1 1 d .
H21A H 0.3726 0.3815 0.6220 0.089 Uiso 1 1 calc R
C22 C 0.3040(2) 0.2920(2) 0.59267(19) 0.0606(11) Uani 1 1 d .
H22A H 0.2918 0.3091 0.5565 0.073 Uiso 1 1 calc R
C23 C 0.2718(2) 0.22296(19) 0.60616(15) 0.0462(8) Uani 1 1 d .
H23A H 0.2374 0.1944 0.5792 0.055 Uiso 1 1 calc R
C24 C 0.42458(19) 0.09901(18) 0.58733(13) 0.0380(7) Uani 1 1 d .
C25 C 0.4894(2) 0.1465(2) 0.61491(15) 0.0502(9) Uani 1 1 d .
H25A H 0.5119 0.1377 0.6518 0.060 Uiso 1 1 calc R
C26 C 0.5201(2) 0.2060(2) 0.58800(18) 0.0624(11) Uani 1 1 d .
H26A H 0.5631 0.2376 0.6068 0.075 Uiso 1 1 calc R
C27 C 0.4878(3) 0.2191(2) 0.53358(19) 0.0659(11) Uani 1 1 d .
H27A H 0.5091 0.2596 0.5157 0.079 Uiso 1 1 calc R
C28 C 0.4244(2) 0.1732(2) 0.50544(16) 0.0618(11) Uani 1 1 d .
H28A H 0.4030 0.1819 0.4684 0.074 Uiso 1 1 calc R
C29 C 0.3923(2) 0.1133(2) 0.53275(15) 0.0506(9) Uani 1 1 d .
H29A H 0.3485 0.0824 0.5139 0.061 Uiso 1 1 calc R
C30 C 0.4881(2) -0.03547(18) 0.64032(13) 0.0399(8) Uani 1 1 d .
C31 C 0.5599(2) -0.0277(2) 0.61363(16) 0.0563(10) Uani 1 1 d .
H31A H 0.5594 0.0094 0.5870 0.068 Uiso 1 1 calc R
C32 C 0.6336(3) -0.0741(3) 0.62534(18) 0.0699(12) Uani 1 1 d .
H32A H 0.6812 -0.0680 0.6061 0.084 Uiso 1 1 calc R
C33 C 0.6374(2) -0.1280(2) 0.66416(16) 0.0600(10) Uani 1 1 d .
H33A H 0.6873 -0.1584 0.6723 0.072 Uiso 1 1 calc R
C34 C 0.5665(3) -0.1364(3) 0.69097(19) 0.0808(14) Uani 1 1 d .
H34A H 0.5673 -0.1736 0.7175 0.097 Uiso 1 1 calc R
C35 C 0.4932(3) -0.0905(3) 0.67926(19) 0.0771(14) Uani 1 1 d .
H35A H 0.4457 -0.0972 0.6985 0.093 Uiso 1 1 calc R
C36 C 0.1517(2) 0.0607(2) 0.54498(15) 0.0548(10) Uani 1 1 d .
C37 C 0.0892(2) 0.1423(2) 0.60889(15) 0.0551(10) Uani 1 1 d .
C38 C 0.2678(2) -0.0915(2) 0.65269(15) 0.0496(9) Uani 1 1 d .

loop_
_atom_site_aniso_label
_atom_site_aniso_U_11
_atom_site_aniso_U_22
_atom_site_aniso_U_33
_atom_site_aniso_U_23
_atom_site_aniso_U_13
_atom_site_aniso_U_12
Ru1 0.04732(16) 0.03903(16) 0.03942(15) -0.00670(13) 0.01201(12) -0.01002(12)
Mo1 0.03415(15) 0.03971(17) 0.03877(16) 0.00756(13) 0.00500(11) -0.00534(12)
P1 0.0355(4) 0.0310(4) 0.0314(4) 0.0048(4) 0.0054(3) -0.0003(3)
P2 0.0347(4) 0.0322(4) 0.0366(4) 0.0023(4) 0.0063(3) -0.0005(3)
O1 0.098(2) 0.096(2) 0.0390(15) 0.0221(16) 0.0032(14) -0.0170(18)
O2 0.0720(19) 0.064(2) 0.111(2) 0.0288(19) 0.0098(17) 0.0228(16)
O3 0.0817(19) 0.078(2) 0.0639(18) 0.0313(16) 0.0148(15) -0.0023(16)
C1 0.053(2) 0.053(3) 0.106(4) 0.005(3) 0.024(2) -0.020(2)
C2 0.051(2) 0.091(4) 0.083(3) -0.010(3) 0.012(2) -0.037(3)
C3 0.038(2) 0.087(3) 0.091(3) 0.019(3) 0.011(2) -0.011(2)
C4 0.058(2) 0.078(3) 0.080(3) 0.004(3) 0.036(2) -0.011(2)
C5 0.063(3) 0.069(3) 0.067(3) 0.026(2) 0.018(2) -0.016(2)
C6 0.104(4) 0.095(4) 0.044(2) -0.016(2) 0.017(2) -0.021(3)
C7 0.083(3) 0.110(4) 0.062(3) -0.044(3) 0.007(3) -0.032(3)
C8 0.117(4) 0.062(3) 0.079(3) -0.035(3) 0.038(3) -0.040(3)
C9 0.102(4) 0.066(3) 0.090(3) -0.030(3) 0.038(3) 0.001(3)
C10 0.094(4) 0.086(4) 0.063(3) -0.032(3) 0.038(3) -0.019(3)
C11 0.0392(17) 0.0362(18) 0.0332(16) 0.0025(14) 0.0031(13) 0.0001(14)
C12 0.0421(18) 0.0407(19) 0.0381(17) 0.0020(15) 0.0098(14) -0.0047(15)
C13 0.093(3) 0.063(3) 0.050(2) 0.007(2) 0.026(2) 0.027(2)
C14 0.104(3) 0.062(3) 0.065(3) -0.001(2) 0.036(3) 0.022(3)
C15 0.091(3) 0.088(4) 0.052(3) -0.011(2) 0.031(2) -0.012(3)
C16 0.097(3) 0.151(5) 0.039(2) 0.013(3) 0.019(2) 0.034(4)
C17 0.069(3) 0.106(4) 0.042(2) 0.015(2) 0.0164(19) 0.028(3)
C18 0.0359(17) 0.0305(17) 0.052(2) 0.0030(16) 0.0152(15) 0.0001(14)
C19 0.049(2) 0.046(2) 0.069(3) -0.013(2) 0.0123(18) -0.0054(18)
C20 0.052(2) 0.044(2) 0.120(4) -0.027(3) 0.022(2) -0.0150(19)
C21 0.058(3) 0.038(2) 0.138(5) 0.013(3) 0.049(3) -0.003(2)
C22 0.054(2) 0.044(2) 0.092(3) 0.028(2) 0.037(2) 0.0072(19)
C23 0.0465(19) 0.0382(19) 0.058(2) 0.0105(17) 0.0225(16) 0.0047(15)
C24 0.0349(16) 0.0368(18) 0.0441(18) 0.0079(15) 0.0117(14) 0.0033(14)
C25 0.050(2) 0.043(2) 0.058(2) 0.0001(18) 0.0097(17) -0.0095(17)
C26 0.058(2) 0.047(2) 0.085(3) -0.005(2) 0.022(2) -0.0173(19)
C27 0.076(3) 0.046(2) 0.084(3) 0.012(2) 0.040(2) -0.005(2)
C28 0.066(3) 0.065(3) 0.058(2) 0.021(2) 0.019(2) 0.001(2)
C29 0.049(2) 0.049(2) 0.054(2) 0.0088(19) 0.0105(17) -0.0025(17)
C30 0.0388(17) 0.0365(18) 0.0442(19) 0.0028(16) 0.0060(15) 0.0025(14)
C31 0.056(2) 0.051(2) 0.064(2) 0.014(2) 0.0184(19) 0.0104(19)
C32 0.057(2) 0.068(3) 0.090(3) 0.009(3) 0.029(2) 0.018(2)
C33 0.054(2) 0.060(3) 0.067(3) -0.003(2) 0.0119(19) 0.023(2)
C34 0.078(3) 0.073(3) 0.096(3) 0.045(3) 0.031(3) 0.033(3)
C35 0.059(2) 0.079(3) 0.100(3) 0.048(3) 0.037(2) 0.030(2)
C36 0.059(2) 0.055(2) 0.048(2) 0.0067(19) -0.0004(17) -0.0123(19)
C37 0.043(2) 0.064(3) 0.057(2) 0.017(2) 0.0056(17) -0.0016(19)
C38 0.053(2) 0.041(2) 0.056(2) -0.0024(19) 0.0131(17) -0.0076(17)

loop_
_atom_type_symbol
_atom_type_description
_atom_type_scat_dispersion_real
_atom_type_scat_dispersion_imag
_atom_type_scat_source
C C 0.0033 0.0016 'International Tables Vol C Tables 4.2.6.8 and 6.1.1.4'
H H 0.0000 0.0000 'International Tables Vol C Tables 4.2.6.8 and 6.1.1.4'
O O 0.0106 0.0060 'International Tables Vol C Tables 4.2.6.8 and 6.1.1.4'
P P 0.1023 0.0942 'International Tables Vol C Tables 4.2.6.8 and 6.1.1.4'
Mo Mo -1.6832 0.6857 'International Tables Vol C Tables 4.2.6.8 and 6.1.1.4'
Ru Ru -1.2594 0.8363 'International Tables Vol C Tables 4.2.6.8 and 6.1.1.4'

loop_
_geom_angle_atom_site_label_1
_geom_angle_atom_site_label_2
_geom_angle_atom_site_label_3
_geom_angle
C38 Ru1 C9 102.21(18)
C38 Ru1 C10 136.08(19)
C9 Ru1 C10 36.54(17)
C38 Ru1 C7 121.90(19)
C9 Ru1 C7 60.2(2)
C10 Ru1 C7 60.14(17)
C38 Ru1 C8 95.67(17)
C9 Ru1 C8 36.12(16)
C10 Ru1 C8 60.38(17)
C7 Ru1 C8 35.97(17)
C38 Ru1 C6 156.11(17)
C9 Ru1 C6 60.78(19)
C10 Ru1 C6 36.18(16)
C7 Ru1 C6 36.36(16)
C8 Ru1 C6 60.58(18)
C38 Ru1 P2 86.18(11)
C9 Ru1 P2 112.37(14)
C10 Ru1 P2 96.83(13)
C7 Ru1 P2 151.43(14)
C8 Ru1 P2 148.14(15)
C6 Ru1 P2 115.08(13)
C38 Ru1 Mo1 76.98(11)
C9 Ru1 Mo1 154.41(14)
C10 Ru1 Mo1 145.86(15)
C7 Ru1 Mo1 98.04(14)
C8 Ru1 Mo1 118.30(15)
C6 Ru1 Mo1 110.67(15)
P2 Ru1 Mo1 93.17(3)
C37 Mo1 C36 77.87(16)
C37 Mo1 C3 82.54(17)
C36 Mo1 C3 109.56(16)
C37 Mo1 C4 86.44(16)
C36 Mo1 C4 144.06(16)
C3 Mo1 C4 35.57(14)
C37 Mo1 C2 113.09(17)
C36 Mo1 C2 98.35(16)
C3 Mo1 C2 35.23(15)
C4 Mo1 C2 58.52(16)
C37 Mo1 C5 119.76(16)
C36 Mo1 C5 153.52(16)
C3 Mo1 C5 58.34(15)
C4 Mo1 C5 35.02(14)
C2 Mo1 C5 57.60(16)
C37 Mo1 C1 139.27(15)
C36 Mo1 C1 119.80(17)
C3 Mo1 C1 57.41(16)
C4 Mo1 C1 57.27(16)
C2 Mo1 C1 34.17(14)
C5 Mo1 C1 33.90(14)
C37 Mo1 P1 81.92(11)
C36 Mo1 P1 103.75(11)
C3 Mo1 P1 139.09(14)
C4 Mo1 P1 105.79(12)
C2 Mo1 P1 155.61(12)
C5 Mo1 P1 98.54(11)
C1 Mo1 P1 122.61(12)
C37 Mo1 Ru1 136.88(11)
C36 Mo1 Ru1 65.81(12)
C3 Mo1 Ru1 130.30(14)
C4 Mo1 Ru1 136.69(12)
C2 Mo1 Ru1 95.08(13)
C5 Mo1 Ru1 102.68(12)
C1 Mo1 Ru1 81.36(11)
P1 Mo1 Ru1 84.81(3)
C12 P1 C18 99.37(15)
C12 P1 C11 103.69(14)
C18 P1 C11 98.56(14)
C12 P1 Mo1 112.34(10)
C18 P1 Mo1 120.77(11)
C11 P1 Mo1 119.03(10)
C30 P2 C24 101.09(14)
C30 P2 C11 103.83(14)
C24 P2 C11 104.54(15)
C30 P2 Ru1 110.55(11)
C24 P2 Ru1 122.57(11)
C11 P2 Ru1 112.25(10)
C5 C1 C2 109.0(4)
C5 C1 Mo1 71.6(2)
C2 C1 Mo1 70.6(2)
C5 C1 H1A 125.5
C2 C1 H1A 125.5
Mo1 C1 H1A 125.5
C1 C2 C3 107.4(4)
C1 C2 Mo1 75.2(2)
C3 C2 Mo1 70.2(2)
C1 C2 H2A 126.1
C3 C2 H2A 126.1
Mo1 C2 H2A 126.1
C2 C3 C4 108.2(4)
C2 C3 Mo1 74.6(2)
C4 C3 Mo1 72.9(2)
C2 C3 H3A 125.6
C4 C3 H3A 125.6
Mo1 C3 H3A 125.6
C3 C4 C5 107.7(4)
C3 C4 Mo1 71.5(2)
C5 C4 Mo1 74.8(2)
C3 C4 H4A 125.9
C5 C4 H4A 125.9
Mo1 C4 H4A 125.9
C1 C5 C4 107.7(4)
C1 C5 Mo1 74.5(2)
C4 C5 Mo1 70.2(2)
C1 C5 H5A 126.0
C4 C5 H5A 126.0
Mo1 C5 H5A 126.0
C10 C6 C7 107.0(5)
C10 C6 Ru1 71.6(2)
C7 C6 Ru1 71.6(2)
C10 C6 H6A 126.4
C7 C6 H6A 126.4
Ru1 C6 H6A 126.4
C8 C7 C6 108.8(5)
C8 C7 Ru1 72.1(2)
C6 C7 Ru1 72.1(2)
C8 C7 H7A 125.5
C6 C7 H7A 125.5
Ru1 C7 H7A 125.5
C7 C8 C9 108.1(5)
C7 C8 Ru1 72.0(3)
C9 C8 Ru1 71.7(2)
C7 C8 H8A 125.8
C9 C8 H8A 125.8
Ru1 C8 H8A 125.8
C8 C9 C10 107.6(5)
C8 C9 Ru1 72.2(3)
C10 C9 Ru1 71.8(3)
C8 C9 H9A 126.1
C10 C9 H9A 126.1
Ru1 C9 H9A 126.1
C6 C10 C9 108.4(4)
C6 C10 Ru1 72.3(2)
C9 C10 Ru1 71.6(2)
C6 C10 H10A 125.7
C9 C10 H10A 125.7
Ru1 C10 H10A 125.7
P2 C11 P1 107.42(15)
P2 C11 H11A 110.2
P1 C11 H11A 110.2
P2 C11 H11B 110.2
P1 C11 H11B 110.2
H11A C11 H11B 108.5
C17 C12 C13 117.1(3)
C17 C12 P1 125.0(3)
C13 C12 P1 117.9(3)
C14 C13 C12 121.9(4)
C14 C13 H13A 119.1
C12 C13 H13A 119.1
C15 C14 C13 119.8(4)
C15 C14 H14A 120.1
C13 C14 H14A 120.1
C14 C15 C16 119.6(4)
C14 C15 H15A 120.2
C16 C15 H15A 120.2
C15 C16 C17 120.3(4)
C15 C16 H16A 119.8
C17 C16 H16A 119.8
C12 C17 C16 121.3(4)
C12 C17 H17A 119.4
C16 C17 H17A 119.4
C19 C18 C23 118.2(3)
C19 C18 P1 121.0(3)
C23 C18 P1 120.7(3)
C18 C19 C20 121.0(4)
C18 C19 H19A 119.5
C20 C19 H19A 119.5
C21 C20 C19 119.4(4)
C21 C20 H20A 120.3
C19 C20 H20A 120.3
C22 C21 C20 120.4(4)
C22 C21 H21A 119.8
C20 C21 H21A 119.8
C21 C22 C23 120.7(4)
C21 C22 H22A 119.6
C23 C22 H22A 119.6
C22 C23 C18 120.2(4)
C22 C23 H23A 119.9
C18 C23 H23A 119.9
C29 C24 C25 118.6(3)
C29 C24 P2 120.9(3)
C25 C24 P2 120.5(2)
C26 C25 C24 120.4(3)
C26 C25 H25A 119.8
C24 C25 H25A 119.8
C27 C26 C25 120.4(4)
C27 C26 H26A 119.8
C25 C26 H26A 119.8
C28 C27 C26 120.4(4)
C28 C27 H27A 119.8
C26 C27 H27A 119.8
C27 C28 C29 119.3(4)
C27 C28 H28A 120.3
C29 C28 H28A 120.3
C24 C29 C28 120.9(3)
C24 C29 H29A 119.6
C28 C29 H29A 119.6
C31 C30 C35 116.5(3)
C31 C30 P2 123.6(3)
C35 C30 P2 119.7(3)
C30 C31 C32 121.4(4)
C30 C31 H31A 119.3
C32 C31 H31A 119.3
C33 C32 C31 121.1(4)
C33 C32 H32A 119.4
C31 C32 H32A 119.4
C32 C33 C34 118.2(4)
C32 C33 H33A 120.9
C34 C33 H33A 120.9
C33 C34 C35 120.7(4)
C33 C34 H34A 119.7
C35 C34 H34A 119.7
C30 C35 C34 122.1(4)
C30 C35 H35A 118.9
C34 C35 H35A 118.9
O1 C36 Mo1 168.9(4)
O2 C37 Mo1 173.9(3)
O3 C38 Ru1 173.5(3)

loop_
_geom_bond_atom_site_label_1
_geom_bond_atom_site_label_2
_geom_bond_distance
Ru1 C38 1.841(4)
Ru1 C9 2.241(4)
Ru1 C10 2.243(4)
Ru1 C7 2.246(4)
Ru1 C8 2.247(4)
Ru1 C6 2.252(4)
Ru1 P2 2.2645(10)
Ru1 Mo1 3.0273(7)
Mo1 C37 1.930(4)
Mo1 C36 1.953(4)
Mo1 C3 2.296(4)
Mo1 C4 2.315(4)
Mo1 C2 2.354(4)
Mo1 C5 2.375(4)
Mo1 C1 2.413(4)
Mo1 P1 2.4312(10)
P1 C12 1.839(3)
P1 C18 1.845(3)
P1 C11 1.853(3)
P2 C30 1.830(3)
P2 C24 1.835(3)
P2 C11 1.836(3)
O1 C36 1.176(4)
O2 C37 1.158(4)
O3 C38 1.166(4)
C1 C5 1.396(6)
C1 C2 1.401(6)
C1 H1A 0.9800
C2 C3 1.408(6)
C2 H2A 0.9800
C3 C4 1.409(6)
C3 H3A 0.9800
C4 C5 1.412(6)
C4 H4A 0.9800
C5 H5A 0.9800
C6 C10 1.396(6)
C6 C7 1.403(6)
C6 H6A 0.9800
C7 C8 1.387(7)
C7 H7A 0.9800
C8 C9 1.392(6)
C8 H8A 0.9800
C9 C10 1.406(6)
C9 H9A 0.9800
C10 H10A 0.9800
C11 H11A 0.9700
C11 H11B 0.9700
C12 C17 1.369(5)
C12 C13 1.384(5)
C13 C14 1.376(5)
C13 H13A 0.9300
C14 C15 1.362(6)
C14 H14A 0.9300
C15 C16 1.365(6)
C15 H15A 0.9300
C16 C17 1.384(5)
C16 H16A 0.9300
C17 H17A 0.9300
C18 C19 1.382(5)
C18 C23 1.388(4)
C19 C20 1.386(5)
C19 H19A 0.9300
C20 C21 1.377(6)
C20 H20A 0.9300
C21 C22 1.348(6)
C21 H21A 0.9300
C22 C23 1.385(5)
C22 H22A 0.9300
C23 H23A 0.9300
C24 C29 1.378(4)
C24 C25 1.393(4)
C25 C26 1.372(5)
C25 H25A 0.9300
C26 C27 1.371(5)
C26 H26A 0.9300
C27 C28 1.369(5)
C27 H27A 0.9300
C28 C29 1.390(5)
C28 H28A 0.9300
C29 H29A 0.9300
C30 C31 1.364(5)
C30 C35 1.365(5)
C31 C32 1.387(5)
C31 H31A 0.9300
C32 C33 1.349(5)
C32 H32A 0.9300
C33 C34 1.356(5)
C33 H33A 0.9300
C34 C35 1.377(5)
C34 H34A 0.9300
C35 H35A 0.9300

loop_
_geom_torsion_atom_site_label_1
_geom_torsion_atom_site_label_2
_geom_torsion_atom_site_label_3
_geom_torsion_atom_site_label_4
_geom_torsion
C38 Ru1 Mo1 C37 146.39(19)
C9 Ru1 Mo1 C37 -122.5(4)
C10 Ru1 Mo1 C37 -46.0(3)
C7 Ru1 Mo1 C37 -92.6(2)
C8 Ru1 Mo1 C37 -124.1(2)
C6 Ru1 Mo1 C37 -57.3(2)
P2 Ru1 Mo1 C37 61.04(16)
C38 Ru1 Mo1 C36 -178.36(15)
C9 Ru1 Mo1 C36 -87.2(3)
C10 Ru1 Mo1 C36 -10.8(2)
C7 Ru1 Mo1 C36 -57.4(2)
C8 Ru1 Mo1 C36 -88.9(2)
C6 Ru1 Mo1 C36 -22.04(18)
P2 Ru1 Mo1 C36 96.30(12)
C38 Ru1 Mo1 C3 -82.60(19)
C9 Ru1 Mo1 C3 8.5(4)
C10 Ru1 Mo1 C3 85.0(3)
C7 Ru1 Mo1 C3 38.4(2)
C8 Ru1 Mo1 C3 6.9(2)
C6 Ru1 Mo1 C3 73.7(2)
P2 Ru1 Mo1 C3 -167.94(15)
C38 Ru1 Mo1 C4 -33.5(2)
C9 Ru1 Mo1 C4 57.6(4)
C10 Ru1 Mo1 C4 134.0(3)
C7 Ru1 Mo1 C4 87.5(2)
C8 Ru1 Mo1 C4 55.9(2)
C6 Ru1 Mo1 C4 122.8(2)
P2 Ru1 Mo1 C4 -118.88(17)
C38 Ru1 Mo1 C2 -81.47(16)
C9 Ru1 Mo1 C2 9.7(3)
C10 Ru1 Mo1 C2 86.1(3)
C7 Ru1 Mo1 C2 39.5(2)
C8 Ru1 Mo1 C2 8.0(2)
C6 Ru1 Mo1 C2 74.85(19)
P2 Ru1 Mo1 C2 -166.81(12)
C38 Ru1 Mo1 C5 -23.57(16)
C9 Ru1 Mo1 C5 67.6(3)
C10 Ru1 Mo1 C5 144.0(2)
C7 Ru1 Mo1 C5 97.43(19)
C8 Ru1 Mo1 C5 65.9(2)
C6 Ru1 Mo1 C5 132.75(18)
P2 Ru1 Mo1 C5 -108.91(12)
C38 Ru1 Mo1 C1 -50.09(16)
C9 Ru1 Mo1 C1 41.1(3)
C10 Ru1 Mo1 C1 117.5(3)
C7 Ru1 Mo1 C1 70.9(2)
C8 Ru1 Mo1 C1 39.4(2)
C6 Ru1 Mo1 C1 106.23(18)
P2 Ru1 Mo1 C1 -135.43(12)
C38 Ru1 Mo1 P1 74.04(11)
C9 Ru1 Mo1 P1 165.2(3)
C10 Ru1 Mo1 P1 -118.4(2)
C7 Ru1 Mo1 P1 -164.96(16)
C8 Ru1 Mo1 P1 163.50(16)
C6 Ru1 Mo1 P1 -129.64(14)
P2 Ru1 Mo1 P1 -11.30(3)
C37 Mo1 P1 C12 84.23(16)
C36 Mo1 P1 C12 159.57(17)
C3 Mo1 P1 C12 15.6(2)
C4 Mo1 P1 C12 0.28(17)
C2 Mo1 P1 C12 -46.0(3)
C5 Mo1 P1 C12 -34.82(17)
C1 Mo1 P1 C12 -60.63(18)
Ru1 Mo1 P1 C12 -136.91(12)
C37 Mo1 P1 C18 -32.48(16)
C36 Mo1 P1 C18 42.86(17)
C3 Mo1 P1 C18 -101.1(2)
C4 Mo1 P1 C18 -116.44(17)
C2 Mo1 P1 C18 -162.8(3)
C5 Mo1 P1 C18 -151.54(16)
C1 Mo1 P1 C18 -177.35(17)
Ru1 Mo1 P1 C18 106.38(12)
C37 Mo1 P1 C11 -154.39(16)
C36 Mo1 P1 C11 -79.05(17)
C3 Mo1 P1 C11 137.0(2)
C4 Mo1 P1 C11 121.66(17)
C2 Mo1 P1 C11 75.3(3)
C5 Mo1 P1 C11 86.55(16)
C1 Mo1 P1 C11 60.75(18)
Ru1 Mo1 P1 C11 -15.53(11)
C38 Ru1 P2 C30 76.77(16)
C9 Ru1 P2 C30 -24.87(19)
C10 Ru1 P2 C30 -59.21(19)
C7 Ru1 P2 C30 -93.3(3)
C8 Ru1 P2 C30 -17.8(3)
C6 Ru1 P2 C30 -91.9(2)
Mo1 Ru1 P2 C30 153.49(11)
C38 Ru1 P2 C24 -164.33(16)
C9 Ru1 P2 C24 94.0(2)
C10 Ru1 P2 C24 59.68(19)
C7 Ru1 P2 C24 25.6(3)
C8 Ru1 P2 C24 101.1(3)
C6 Ru1 P2 C24 27.0(2)
Mo1 Ru1 P2 C24 -87.62(12)
C38 Ru1 P2 C11 -38.64(16)
C9 Ru1 P2 C11 -140.29(19)
C10 Ru1 P2 C11 -174.63(18)
C7 Ru1 P2 C11 151.3(3)
C8 Ru1 P2 C11 -133.2(3)
C6 Ru1 P2 C11 152.68(19)
Mo1 Ru1 P2 C11 38.08(11)
C37 Mo1 C1 C5 -68.6(4)
C36 Mo1 C1 C5 -175.7(3)
C3 Mo1 C1 C5 -80.5(3)
C4 Mo1 C1 C5 -37.9(2)
C2 Mo1 C1 C5 -118.8(4)
P1 Mo1 C1 C5 50.5(3)
Ru1 Mo1 C1 C5 128.6(3)
C37 Mo1 C1 C2 50.2(4)
C36 Mo1 C1 C2 -56.9(3)
C3 Mo1 C1 C2 38.3(3)
C4 Mo1 C1 C2 80.9(3)
C5 Mo1 C1 C2 118.8(4)
P1 Mo1 C1 C2 169.3(2)
Ru1 Mo1 C1 C2 -112.6(3)
C5 C1 C2 C3 -1.7(4)
Mo1 C1 C2 C3 -63.2(3)
C5 C1 C2 Mo1 61.6(3)
C37 Mo1 C2 C1 -147.0(3)
C36 Mo1 C2 C1 132.7(3)
C3 Mo1 C2 C1 -115.1(4)
C4 Mo1 C2 C1 -76.9(3)
C5 Mo1 C2 C1 -35.4(3)
P1 Mo1 C2 C1 -22.2(5)
Ru1 Mo1 C2 C1 66.4(3)
C37 Mo1 C2 C3 -31.9(3)
C36 Mo1 C2 C3 -112.3(3)
C4 Mo1 C2 C3 38.2(3)
C5 Mo1 C2 C3 79.7(3)
C1 Mo1 C2 C3 115.1(4)
P1 Mo1 C2 C3 92.9(4)
Ru1 Mo1 C2 C3 -178.5(3)
C1 C2 C3 C4 0.9(4)
Mo1 C2 C3 C4 -65.7(3)
C1 C2 C3 Mo1 66.6(3)
C37 Mo1 C3 C2 150.6(3)
C36 Mo1 C3 C2 76.4(3)
C4 Mo1 C3 C2 -115.1(4)
C5 Mo1 C3 C2 -77.4(3)
C1 Mo1 C3 C2 -37.1(3)
P1 Mo1 C3 C2 -141.0(3)
Ru1 Mo1 C3 C2 2.0(3)
C37 Mo1 C3 C4 -94.3(3)
C36 Mo1 C3 C4 -168.6(3)
C2 Mo1 C3 C4 115.1(4)
C5 Mo1 C3 C4 37.7(3)
C1 Mo1 C3 C4 77.9(3)
P1 Mo1 C3 C4 -25.9(4)
Ru1 Mo1 C3 C4 117.0(3)
C2 C3 C4 C5 0.2(4)
Mo1 C3 C4 C5 -66.6(3)
C2 C3 C4 Mo1 66.8(3)
C37 Mo1 C4 C3 82.1(3)
C36 Mo1 C4 C3 18.5(4)
C2 Mo1 C4 C3 -37.8(3)
C5 Mo1 C4 C3 -115.0(4)
C1 Mo1 C4 C3 -78.3(3)
P1 Mo1 C4 C3 162.7(3)
Ru1 Mo1 C4 C3 -97.9(3)
C37 Mo1 C4 C5 -162.8(3)
C36 Mo1 C4 C5 133.5(3)
C3 Mo1 C4 C5 115.0(4)
C2 Mo1 C4 C5 77.2(3)
C1 Mo1 C4 C5 36.7(2)
P1 Mo1 C4 C5 -82.3(3)
Ru1 Mo1 C4 C5 17.1(4)
C2 C1 C5 C4 1.8(4)
Mo1 C1 C5 C4 62.8(3)
C2 C1 C5 Mo1 -61.0(3)
C3 C4 C5 C1 -1.2(4)
Mo1 C4 C5 C1 -65.7(3)
C3 C4 C5 Mo1 64.4(3)
C37 Mo1 C5 C1 135.6(3)
C36 Mo1 C5 C1 8.3(5)
C3 Mo1 C5 C1 77.5(3)
C4 Mo1 C5 C1 115.7(4)
C2 Mo1 C5 C1 35.7(2)
P1 Mo1 C5 C1 -138.9(2)
Ru1 Mo1 C5 C1 -52.3(3)
C37 Mo1 C5 C4 19.8(3)
C36 Mo1 C5 C4 -107.4(4)
C3 Mo1 C5 C4 -38.3(3)
C2 Mo1 C5 C4 -80.1(3)
C1 Mo1 C5 C4 -115.7(4)
P1 Mo1 C5 C4 105.4(3)
Ru1 Mo1 C5 C4 -168.1(3)
C38 Ru1 C6 C10 -85.8(5)
C9 Ru1 C6 C10 -37.4(3)
C7 Ru1 C6 C10 -115.8(5)
C8 Ru1 C6 C10 -79.0(3)
P2 Ru1 C6 C10 65.3(3)
Mo1 Ru1 C6 C10 169.3(3)
C38 Ru1 C6 C7 30.0(6)
C9 Ru1 C6 C7 78.4(3)
C10 Ru1 C6 C7 115.8(5)
C8 Ru1 C6 C7 36.7(3)
P2 Ru1 C6 C7 -178.9(3)
Mo1 Ru1 C6 C7 -74.9(3)
C10 C6 C7 C8 0.2(5)
Ru1 C6 C7 C8 -63.1(3)
C10 C6 C7 Ru1 63.3(3)
C38 Ru1 C7 C8 -48.7(4)
C9 Ru1 C7 C8 37.3(3)
C10 Ru1 C7 C8 79.7(3)
C6 Ru1 C7 C8 117.5(5)
P2 Ru1 C7 C8 119.5(4)
Mo1 Ru1 C7 C8 -128.4(3)
C38 Ru1 C7 C6 -166.2(3)
C9 Ru1 C7 C6 -80.2(3)
C10 Ru1 C7 C6 -37.8(3)
C8 Ru1 C7 C6 -117.5(5)
P2 Ru1 C7 C6 2.1(6)
Mo1 Ru1 C7 C6 114.2(3)
C6 C7 C8 C9 0.1(5)
Ru1 C7 C8 C9 -63.0(3)
C6 C7 C8 Ru1 63.1(3)
C38 Ru1 C8 C7 140.1(3)
C9 Ru1 C8 C7 -116.9(5)
C10 Ru1 C8 C7 -79.0(3)
C6 Ru1 C8 C7 -37.2(3)
P2 Ru1 C8 C7 -128.0(3)
Mo1 Ru1 C8 C7 61.9(3)
C38 Ru1 C8 C9 -103.0(3)
C10 Ru1 C8 C9 37.9(3)
C7 Ru1 C8 C9 116.9(5)
C6 Ru1 C8 C9 79.8(3)
P2 Ru1 C8 C9 -11.1(5)
Mo1 Ru1 C8 C9 178.8(3)
C7 C8 C9 C10 -0.3(5)
Ru1 C8 C9 C10 -63.5(3)
C7 C8 C9 Ru1 63.2(3)
C38 Ru1 C9 C8 82.8(3)
C10 Ru1 C9 C8 -116.1(5)
C7 Ru1 C9 C8 -37.1(3)
C6 Ru1 C9 C8 -79.1(3)
P2 Ru1 C9 C8 173.7(3)
Mo1 Ru1 C9 C8 -2.5(6)
C38 Ru1 C9 C10 -161.0(3)
C7 Ru1 C9 C10 79.0(3)
C8 Ru1 C9 C10 116.1(5)
C6 Ru1 C9 C10 37.0(3)
P2 Ru1 C9 C10 -70.2(3)
Mo1 Ru1 C9 C10 113.6(4)
C7 C6 C10 C9 -0.4(5)
Ru1 C6 C10 C9 62.9(3)
C7 C6 C10 Ru1 -63.3(3)
C8 C9 C10 C6 0.4(5)
Ru1 C9 C10 C6 -63.3(3)
C8 C9 C10 Ru1 63.7(3)
C38 Ru1 C10 C6 144.4(3)
C9 Ru1 C10 C6 117.1(4)
C7 Ru1 C10 C6 38.0(3)
C8 Ru1 C10 C6 79.6(3)
P2 Ru1 C10 C6 -124.0(3)
Mo1 Ru1 C10 C6 -18.0(4)
C38 Ru1 C10 C9 27.2(4)
C7 Ru1 C10 C9 -79.2(3)
C8 Ru1 C10 C9 -37.5(3)
C6 Ru1 C10 C9 -117.1(4)
P2 Ru1 C10 C9 118.8(3)
Mo1 Ru1 C10 C9 -135.2(3)
C30 P2 C11 P1 -173.75(15)
C24 P2 C11 P1 80.68(17)
Ru1 P2 C11 P1 -54.33(17)
C12 P1 C11 P2 169.51(15)
C18 P1 C11 P2 -88.60(17)
Mo1 P1 C11 P2 43.87(18)
C18 P1 C12 C17 -117.7(3)
C11 P1 C12 C17 -16.5(4)
Mo1 P1 C12 C17 113.3(3)
C18 P1 C12 C13 62.2(3)
C11 P1 C12 C13 163.5(3)
Mo1 P1 C12 C13 -66.8(3)
C17 C12 C13 C14 1.0(6)
P1 C12 C13 C14 -178.9(3)
C12 C13 C14 C15 -0.4(7)
C13 C14 C15 C16 -0.1(7)
C14 C15 C16 C17 0.1(8)
C13 C12 C17 C16 -1.1(6)
P1 C12 C17 C16 178.8(4)
C15 C16 C17 C12 0.5(8)
C12 P1 C18 C19 38.7(3)
C11 P1 C18 C19 -66.8(3)
Mo1 P1 C18 C19 161.8(2)
C12 P1 C18 C23 -145.5(3)
C11 P1 C18 C23 109.0(3)
Mo1 P1 C18 C23 -22.3(3)
C23 C18 C19 C20 1.1(5)
P1 C18 C19 C20 177.1(3)
C18 C19 C20 C21 -0.5(6)
C19 C20 C21 C22 -0.9(6)
C20 C21 C22 C23 1.7(6)
C21 C22 C23 C18 -1.1(5)
C19 C18 C23 C22 -0.3(5)
P1 C18 C23 C22 -176.3(2)
C30 P2 C24 C29 117.6(3)
C11 P2 C24 C29 -134.8(3)
Ru1 P2 C24 C29 -5.8(3)
C30 P2 C24 C25 -61.1(3)
C11 P2 C24 C25 46.5(3)
Ru1 P2 C24 C25 175.5(2)
C29 C24 C25 C26 0.0(5)
P2 C24 C25 C26 178.7(3)
C24 C25 C26 C27 -0.4(6)
C25 C26 C27 C28 0.1(6)
C26 C27 C28 C29 0.6(6)
C25 C24 C29 C28 0.8(5)
P2 C24 C29 C28 -177.9(3)
C27 C28 C29 C24 -1.1(6)
C24 P2 C30 C31 -21.8(3)
C11 P2 C30 C31 -130.0(3)
Ru1 P2 C30 C31 109.5(3)
C24 P2 C30 C35 163.3(3)
C11 P2 C30 C35 55.1(4)
Ru1 P2 C30 C35 -65.5(4)
C35 C30 C31 C32 0.6(6)
P2 C30 C31 C32 -174.5(3)
C30 C31 C32 C33 -0.9(7)
C31 C32 C33 C34 1.0(7)
C32 C33 C34 C35 -0.9(7)
C31 C30 C35 C34 -0.5(7)
P2 C30 C35 C34 174.8(4)
C33 C34 C35 C30 0.6(8)
C37 Mo1 C36 O1 -28.4(17)
C3 Mo1 C36 O1 49.0(17)
C4 Mo1 C36 O1 37.7(18)
C2 Mo1 C36 O1 83.5(17)
C5 Mo1 C36 O1 106.6(17)
C1 Mo1 C36 O1 111.9(17)
P1 Mo1 C36 O1 -106.9(17)
Ru1 Mo1 C36 O1 175.4(17)
C36 Mo1 C37 O2 88(3)
C3 Mo1 C37 O2 -24(3)
C4 Mo1 C37 O2 -60(3)
C2 Mo1 C37 O2 -6(3)
C5 Mo1 C37 O2 -71(3)
C1 Mo1 C37 O2 -34(3)
P1 Mo1 C37 O2 -166(3)
Ru1 Mo1 C37 O2 120(3)
C9 Ru1 C38 O3 15(3)
C10 Ru1 C38 O3 -1(3)
C7 Ru1 C38 O3 77(3)
C8 Ru1 C38 O3 51(3)
C6 Ru1 C38 O3 57(3)
P2 Ru1 C38 O3 -97(3)
Mo1 Ru1 C38 O3 169(3)
